data_7230028
loop_
_publ_author_name
'Xu, Lei'
'Li, Shasha'
'Jiang, Liping'
'Zhang, Guofang'
'Zhang, Weiqiang'
'Gao, Ziwei'

_publ_section_title
;
 Electronic and steric effects of substituents in
 1,3-diphenylprop-2-yn-1-one during its reaction with Ru3(CO)12
;
_journal_issue 8
_journal_name_full 'RSC Advances'
_journal_page_first 4354
_journal_paper_doi 10.1039/C7RA13626A
_journal_volume 8
_journal_year 2018
_chemical_formula_sum 'C36 H22 N2 O8 Ru2'
_chemical_formula_weight 812.69
_space_group_crystal_system triclinic
_space_group_IT_number 2
_space_group_name_Hall '-P 1'
_space_group_name_H-M_alt 'P -1'
_symmetry_space_group_name_Hall '-P 1'
_symmetry_space_group_name_H-M 'P -1'
_atom_sites_solution_hydrogens geom
_audit_creation_method SHELXL-2014/7
_audit_update_record
;
2018-01-15 deposited with the CCDC.
2018-01-15 downloaded from the CCDC.
;
_cell_angle_alpha 66.8670(10)
_cell_angle_beta 81.1140(10)
_cell_angle_gamma 68.6040(10)
_cell_formula_units_Z 4
_cell_length_a 13.2308(5)
_cell_length_b 16.6116(6)
_cell_length_c 17.2975(6)
_cell_measurement_reflns_used 89112
_cell_measurement_temperature 296(2)
_cell_measurement_theta_max 26.39
_cell_measurement_theta_min 2.50
_cell_volume 3254.8(2)
_computing_structure_refinement 'SHELXL-2014/7 (Sheldrick, 2014)'
_diffrn_ambient_temperature 296(2)
_diffrn_measured_fraction_theta_full 0.995
_diffrn_measured_fraction_theta_max 0.995
_diffrn_measurement_device_type 'Bruker SMART CCD area-detector'
_diffrn_radiation_type MoK\a
_diffrn_radiation_wavelength 0.71073
_diffrn_reflns_av_R_equivalents 0.0237
_diffrn_reflns_av_unetI/netI 0.0115
_diffrn_reflns_Laue_measured_fraction_full 0.995
_diffrn_reflns_Laue_measured_fraction_max 0.995
_diffrn_reflns_limit_h_max 16
_diffrn_reflns_limit_h_min -16
_diffrn_reflns_limit_k_max 20
_diffrn_reflns_limit_k_min -20
_diffrn_reflns_limit_l_max 21
_diffrn_reflns_limit_l_min -21
_diffrn_reflns_number 121761
_diffrn_reflns_point_group_measured_fraction_full 0.995
_diffrn_reflns_point_group_measured_fraction_max 0.995
_diffrn_reflns_theta_full 25.242
_diffrn_reflns_theta_max 25.999
_diffrn_reflns_theta_min 2.488
_exptl_absorpt_coefficient_mu 0.984
_exptl_absorpt_correction_T_max 0.7454
_exptl_absorpt_correction_T_min 0.6912
_exptl_absorpt_correction_type multi-scan
_exptl_absorpt_process_details sadabs
_exptl_crystal_colour colorless
_exptl_crystal_density_diffrn 1.658
_exptl_crystal_description block
_exptl_crystal_F_000 1616
_exptl_crystal_size_max 0.150
_exptl_crystal_size_mid 0.130
_exptl_crystal_size_min 0.100
_refine_diff_density_max 0.930
_refine_diff_density_min -0.972
_refine_diff_density_rms 0.273
_refine_ls_extinction_coef 0.0164(4)
_refine_ls_extinction_expression Fc^*^=kFc[1+0.001xFc^2^\l^3^/sin(2\q)]^-1/4^
_refine_ls_extinction_method 'SHELXL-2014/7 (Sheldrick 2014'
_refine_ls_goodness_of_fit_ref 1.380
_refine_ls_hydrogen_treatment constr
_refine_ls_matrix_type full
_refine_ls_number_parameters 866
_refine_ls_number_reflns 12742
_refine_ls_number_restraints 0
_refine_ls_restrained_S_all 1.380
_refine_ls_R_factor_all 0.0282
_refine_ls_R_factor_gt 0.0234
_refine_ls_shift/su_max 0.002
_refine_ls_shift/su_mean 0.000
_refine_ls_structure_factor_coef Fsqd
_refine_ls_weighting_details 'w=1/[\s^2^(Fo^2^)+(0.0467P)^2^+0.7820P] where P=(Fo^2^+2Fc^2^)/3'
_refine_ls_weighting_scheme calc
_refine_ls_wR_factor_gt 0.0667
_refine_ls_wR_factor_ref 0.0831
_reflns_Friedel_coverage 0.000
_reflns_number_gt 11975
_reflns_number_total 12742
_reflns_threshold_expression 'I > 2\s(I)'
_cod_data_source_file c7ra13626a2.cif
_cod_data_source_block 1_CCDC7
_cod_depositor_comments
;

2018-02-20
Z value and formula fixed to values more according to usual
chemical conventions.                 miguel
;
_cod_original_formula_sum 'C72 H44 N4 O16 Ru4'
_cod_original_formula_weight 1625.39
_cod_original_formula_units_Z 2
_cod_database_code 7230028
_shelx_shelxl_version_number 2014/7
_shelx_space_group_comment
;
The symmetry employed for this shelxl refinement is uniquely defined
by the following loop, which should always be used as a source of
symmetry information in preference to the above space-group names.
They are only intended as comments.
;
_shelx_estimated_absorpt_t_min 0.866
_shelx_estimated_absorpt_t_max 0.908

loop_
_space_group_symop_operation_xyz
'x, y, z'
'-x, -y, -z'

loop_
_atom_site_label
_atom_site_type_symbol
_atom_site_fract_x
_atom_site_fract_y
_atom_site_fract_z
_atom_site_U_iso_or_equiv
_atom_site_adp_type
_atom_site_occupancy
_atom_site_site_symmetry_order
_atom_site_calc_flag
_atom_site_refinement_flags_posn
_atom_site_refinement_flags_adp
Ru1 Ru 0.45087(2) 0.16698(2) 0.29040(2) 0.01883(6) Uani 1 1 d . .
Ru2 Ru 0.43696(2) 0.34638(2) 0.18895(2) 0.02067(7) Uani 1 1 d . .
Ru3 Ru 0.07531(2) 0.84168(2) 0.45565(2) 0.01864(6) Uani 1 1 d . .
Ru4 Ru 0.11152(2) 0.65449(2) 0.52266(2) 0.01841(6) Uani 1 1 d . .
O1 O 0.31781(13) 0.06961(10) 0.21353(10) 0.0267(3) Uani 1 1 d . .
O2 O 0.71780(13) 0.15844(13) 0.23010(11) 0.0339(4) Uani 1 1 d . .
O3 O 0.4236(2) -0.02365(15) 0.38118(14) 0.0652(7) Uani 1 1 d . .
O4 O 0.30868(15) 0.24127(15) 0.42008(12) 0.0413(5) Uani 1 1 d . .
O5 O 0.64432(16) 0.09082(17) 0.40528(12) 0.0520(6) Uani 1 1 d . .
O6 O 0.27410(15) 0.47588(13) 0.27320(13) 0.0392(4) Uani 1 1 d . .
O7 O 0.40045(16) 0.47117(13) 0.00538(12) 0.0440(5) Uani 1 1 d . .
O8 O 0.62657(18) 0.39639(19) 0.2191(2) 0.0710(8) Uani 1 1 d . .
O9 O -0.16091(13) 0.81091(12) 0.42058(11) 0.0331(4) Uani 1 1 d . .
O10 O 0.25487(12) 0.90624(10) 0.28834(10) 0.0249(3) Uani 1 1 d . .
O11 O -0.15295(16) 0.90981(18) 0.52579(16) 0.0594(7) Uani 1 1 d . .
O12 O 0.16706(16) 0.82410(15) 0.61497(12) 0.0458(5) Uani 1 1 d . .
O13 O 0.06555(18) 1.04200(12) 0.35012(13) 0.0452(5) Uani 1 1 d . .
O14 O 0.19127(16) 0.48020(12) 0.48124(12) 0.0408(4) Uani 1 1 d . .
O15 O -0.09972(14) 0.62505(13) 0.61348(12) 0.0396(4) Uani 1 1 d . .
O16 O 0.23471(15) 0.57029(14) 0.68860(11) 0.0392(4) Uani 1 1 d . .
C1 C 0.24591(16) 0.18678(14) 0.08399(13) 0.0185(4) Uani 1 1 d . .
C2 C 0.16708(17) 0.14948(15) 0.07875(14) 0.0213(4) Uani 1 1 d . .
C3 C 0.10394(18) 0.19443(17) 0.00555(15) 0.0278(5) Uani 1 1 d . .
H3 H 0.0503 0.1726 0.0014 0.033 Uiso 1 1 calc R U
C4 C 0.11941(19) 0.26932(18) -0.05953(15) 0.0308(5) Uani 1 1 d . .
H4 H 0.0774 0.2964 -0.1074 0.037 Uiso 1 1 calc R U
C5 C 0.19756(19) 0.30567(17) -0.05503(15) 0.0296(5) Uani 1 1 d . .
H5 H 0.2080 0.3565 -0.0995 0.035 Uiso 1 1 calc R U
C6 C 0.25844(17) 0.26478(15) 0.01631(14) 0.0230(4) Uani 1 1 d . .
H6 H 0.3096 0.2894 0.0201 0.028 Uiso 1 1 calc R U
C7 C 0.31265(16) 0.14503(14) 0.15889(13) 0.0180(4) Uani 1 1 d . .
C8 C 0.37750(16) 0.19952(14) 0.16859(12) 0.0171(4) Uani 1 1 d . .
C9 C 0.32990(16) 0.28205(14) 0.18582(13) 0.0186(4) Uani 1 1 d . .
C10 C 0.20881(17) 0.31878(15) 0.19114(13) 0.0201(4) Uani 1 1 d . .
C11 C 0.14698(18) 0.26576(16) 0.24481(14) 0.0247(5) Uani 1 1 d . .
H11 H 0.1814 0.2071 0.2836 0.030 Uiso 1 1 calc R U
C12 C 0.03424(19) 0.30024(18) 0.24046(16) 0.0306(5) Uani 1 1 d . .
H12 H -0.0061 0.2643 0.2763 0.037 Uiso 1 1 calc R U
C13 C -0.01842(19) 0.38731(19) 0.18341(17) 0.0336(6) Uani 1 1 d . .
H13 H -0.0937 0.4093 0.1799 0.040 Uiso 1 1 calc R U
C14 C 0.04114(19) 0.44147(18) 0.13169(17) 0.0338(6) Uani 1 1 d . .
H14 H 0.0059 0.5005 0.0938 0.041 Uiso 1 1 calc R U
C15 C 0.15446(18) 0.40786(16) 0.13598(16) 0.0280(5) Uani 1 1 d . .
H15 H 0.1940 0.4454 0.1017 0.034 Uiso 1 1 calc R U
C16 C 0.70735(17) 0.25288(15) 0.08547(15) 0.0248(5) Uani 1 1 d . .
C17 C 0.80744(18) 0.26827(17) 0.08133(17) 0.0313(5) Uani 1 1 d . .
C18 C 0.8409(2) 0.32074(18) 0.0023(2) 0.0434(7) Uani 1 1 d . .
H18 H 0.9033 0.3354 -0.0012 0.052 Uiso 1 1 calc R U
C19 C 0.7849(2) 0.35072(19) -0.0692(2) 0.0454(7) Uani 1 1 d . .
H19 H 0.8107 0.3837 -0.1205 0.055 Uiso 1 1 calc R U
C20 C 0.6890(2) 0.33237(19) -0.06612(18) 0.0417(6) Uani 1 1 d . .
H20 H 0.6520 0.3508 -0.1150 0.050 Uiso 1 1 calc R U
C21 C 0.65093(19) 0.28633(16) 0.01113(16) 0.0297(5) Uani 1 1 d . .
H21 H 0.5850 0.2771 0.0139 0.036 Uiso 1 1 calc R U
C22 C 0.66210(17) 0.20631(15) 0.16715(15) 0.0237(4) Uani 1 1 d . .
C23 C 0.54123(17) 0.22680(14) 0.17237(13) 0.0203(4) Uani 1 1 d . .
C24 C 0.49574(16) 0.16724(14) 0.16072(13) 0.0182(4) Uani 1 1 d . .
C25 C 0.55792(16) 0.08674(15) 0.13454(14) 0.0205(4) Uani 1 1 d . .
C26 C 0.62931(18) 0.00508(15) 0.18763(15) 0.0266(5) Uani 1 1 d . .
H26 H 0.6387 -0.0013 0.2422 0.032 Uiso 1 1 calc R U
C27 C 0.68707(19) -0.06743(16) 0.15933(18) 0.0333(6) Uani 1 1 d . .
H27 H 0.7346 -0.1220 0.1952 0.040 Uiso 1 1 calc R U
C28 C 0.6739(2) -0.05836(18) 0.07863(18) 0.0356(6) Uani 1 1 d . .
H28 H 0.7117 -0.1072 0.0604 0.043 Uiso 1 1 calc R U
C29 C 0.6047(2) 0.02297(19) 0.02469(17) 0.0379(6) Uani 1 1 d . .
H29 H 0.5970 0.0294 -0.0302 0.045 Uiso 1 1 calc R U
C30 C 0.54632(19) 0.09541(17) 0.05271(15) 0.0298(5) Uani 1 1 d . .
H30 H 0.4993 0.1500 0.0164 0.036 Uiso 1 1 calc R U
C31 C 0.4307(2) 0.04668(18) 0.34392(16) 0.0372(6) Uani 1 1 d . .
C32 C 0.36181(18) 0.21514(17) 0.37097(15) 0.0280(5) Uani 1 1 d . .
C33 C 0.5759(2) 0.12039(19) 0.35958(16) 0.0332(5) Uani 1 1 d . .
C34 C 0.33280(19) 0.42893(16) 0.24100(15) 0.0267(5) Uani 1 1 d . .
C35 C 0.41571(19) 0.42828(16) 0.07519(17) 0.0291(5) Uani 1 1 d . .
C36 C 0.5565(2) 0.37775(19) 0.2097(2) 0.0394(6) Uani 1 1 d . .
C37 C -0.09488(18) 0.70177(15) 0.35267(13) 0.0229(4) Uani 1 1 d . .
C38 C -0.19909(19) 0.70112(17) 0.34203(14) 0.0282(5) Uani 1 1 d . .
C39 C -0.2040(2) 0.64295(19) 0.30189(16) 0.0364(6) Uani 1 1 d . .
H39 H -0.2712 0.6407 0.2950 0.044 Uiso 1 1 calc R U
C40 C -0.1128(2) 0.59002(18) 0.27298(15) 0.0345(6) Uani 1 1 d . .
H40 H -0.1189 0.5525 0.2470 0.041 Uiso 1 1 calc R U
C41 C -0.0107(2) 0.59142(16) 0.28182(15) 0.0302(5) Uani 1 1 d . .
H41 H 0.0512 0.5561 0.2612 0.036 Uiso 1 1 calc R U
C42 C -0.00345(19) 0.64627(15) 0.32179(14) 0.0251(5) Uani 1 1 d . .
H42 H 0.0648 0.6466 0.3286 0.030 Uiso 1 1 calc R U
C43 C -0.08306(17) 0.75877(15) 0.39575(13) 0.0225(4) Uani 1 1 d . .
C44 C 0.03069(17) 0.74719(14) 0.41219(13) 0.0192(4) Uani 1 1 d . .
C45 C 0.08885(16) 0.79679(14) 0.34732(13) 0.0178(4) Uani 1 1 d . .
C46 C 0.04682(16) 0.85609(14) 0.26061(13) 0.0188(4) Uani 1 1 d . .
C47 C -0.04604(17) 0.93516(15) 0.24549(14) 0.0243(4) Uani 1 1 d . .
H47 H -0.0789 0.9553 0.2893 0.029 Uiso 1 1 calc R U
C48 C -0.08949(18) 0.98385(16) 0.16542(15) 0.0296(5) Uani 1 1 d . .
H48 H -0.1508 1.0368 0.1555 0.036 Uiso 1 1 calc R U
C49 C -0.0413(2) 0.95344(18) 0.10031(15) 0.0331(5) Uani 1 1 d . .
H49 H -0.0717 0.9848 0.0471 0.040 Uiso 1 1 calc R U
C50 C 0.05253(19) 0.87598(17) 0.11451(15) 0.0301(5) Uani 1 1 d . .
H50 H 0.0859 0.8566 0.0705 0.036 Uiso 1 1 calc R U
C51 C 0.09630(18) 0.82782(15) 0.19426(14) 0.0238(4) Uani 1 1 d . .
H51 H 0.1592 0.7762 0.2035 0.029 Uiso 1 1 calc R U
C52 C 0.36487(17) 0.76277(14) 0.27544(13) 0.0191(4) Uani 1 1 d . .
C53 C 0.44685(17) 0.79690(16) 0.22491(14) 0.0239(4) Uani 1 1 d . .
C54 C 0.53157(19) 0.73683(18) 0.19247(16) 0.0315(5) Uani 1 1 d . .
H54 H 0.5853 0.7582 0.1588 0.038 Uiso 1 1 calc R U
C55 C 0.5361(2) 0.64759(18) 0.20973(16) 0.0339(5) Uani 1 1 d . .
H55 H 0.5927 0.6094 0.1876 0.041 Uiso 1 1 calc R U
C56 C 0.4569(2) 0.61349(16) 0.26009(16) 0.0314(5) Uani 1 1 d . .
H56 H 0.4605 0.5528 0.2719 0.038 Uiso 1 1 calc R U
C57 C 0.37332(18) 0.67070(15) 0.29207(14) 0.0242(4) Uani 1 1 d . .
H57 H 0.3207 0.6477 0.3258 0.029 Uiso 1 1 calc R U
C58 C 0.27397(16) 0.82264(14) 0.30940(13) 0.0182(4) Uani 1 1 d . .
C59 C 0.19861(16) 0.77758(13) 0.37223(13) 0.0169(4) Uani 1 1 d . .
C60 C 0.22723(16) 0.71437(13) 0.45518(13) 0.0177(4) Uani 1 1 d . .
C61 C 0.33669(17) 0.69584(14) 0.48482(13) 0.0189(4) Uani 1 1 d . .
C62 C 0.40438(18) 0.60430(15) 0.52296(14) 0.0234(4) Uani 1 1 d . .
H62 H 0.3791 0.5557 0.5328 0.028 Uiso 1 1 calc R U
C63 C 0.50913(19) 0.58505(16) 0.54636(15) 0.0283(5) Uani 1 1 d . .
H63 H 0.5538 0.5237 0.5704 0.034 Uiso 1 1 calc R U
C64 C 0.54746(18) 0.65636(17) 0.53420(15) 0.0276(5) Uani 1 1 d . .
H64 H 0.6175 0.6433 0.5499 0.033 Uiso 1 1 calc R U
C65 C 0.48020(18) 0.74722(16) 0.49849(14) 0.0249(5) Uani 1 1 d . .
H65 H 0.5049 0.7955 0.4911 0.030 Uiso 1 1 calc R U
C66 C 0.37643(17) 0.76742(15) 0.47348(13) 0.0212(4) Uani 1 1 d . .
H66 H 0.3327 0.8290 0.4489 0.025 Uiso 1 1 calc R U
C67 C -0.0703(2) 0.88448(19) 0.49739(17) 0.0355(6) Uani 1 1 d . .
C68 C 0.13190(19) 0.83243(17) 0.55551(15) 0.0291(5) Uani 1 1 d . .
C69 C 0.0727(2) 0.96787(17) 0.38713(16) 0.0310(5) Uani 1 1 d . .
C70 C 0.16128(18) 0.54370(16) 0.49945(14) 0.0252(5) Uani 1 1 d . .
C71 C -0.02198(19) 0.63532(15) 0.58065(14) 0.0258(5) Uani 1 1 d . .
C72 C 0.18905(19) 0.60135(16) 0.62772(14) 0.0263(5) Uani 1 1 d . .
N1 N 0.14908(17) 0.07539(14) 0.14064(14) 0.0323(5) Uani 1 1 d . .
H1A H 0.0995 0.0560 0.1352 0.039 Uiso 1 1 calc R U
H1B H 0.1872 0.0475 0.1855 0.039 Uiso 1 1 calc R U
N2 N 0.86908(18) 0.23479(19) 0.14977(17) 0.0473(6) Uani 1 1 d . .
H2A H 0.9290 0.2455 0.1452 0.057 Uiso 1 1 calc R U
H2B H 0.8484 0.2028 0.1979 0.057 Uiso 1 1 calc R U
N3 N -0.29166(17) 0.75410(17) 0.36807(15) 0.0407(5) Uani 1 1 d . .
H3A H -0.3534 0.7524 0.3602 0.049 Uiso 1 1 calc R U
H3B H -0.2888 0.7894 0.3924 0.049 Uiso 1 1 calc R U
N4 N 0.44675(17) 0.88355(14) 0.20716(14) 0.0344(5) Uani 1 1 d . .
H4A H 0.4978 0.9016 0.1765 0.041 Uiso 1 1 calc R U
H4B H 0.3956 0.9208 0.2265 0.041 Uiso 1 1 calc R U

loop_
_atom_site_aniso_label
_atom_site_aniso_U_11
_atom_site_aniso_U_22
_atom_site_aniso_U_33
_atom_site_aniso_U_23
_atom_site_aniso_U_13
_atom_site_aniso_U_12
Ru1 0.01829(10) 0.02020(10) 0.01907(10) -0.00764(7) -0.00161(7) -0.00657(7)
Ru2 0.01747(10) 0.01913(10) 0.03010(11) -0.01197(8) 0.00053(7) -0.00842(7)
Ru3 0.01871(10) 0.02004(10) 0.01926(10) -0.00955(7) 0.00265(7) -0.00737(7)
Ru4 0.01976(10) 0.02013(10) 0.01596(10) -0.00461(7) 0.00192(7) -0.01041(7)
O1 0.0324(9) 0.0200(8) 0.0276(8) -0.0011(6) -0.0086(7) -0.0138(7)
O2 0.0212(8) 0.0448(10) 0.0335(9) -0.0116(8) -0.0051(7) -0.0097(7)
O3 0.123(2) 0.0386(12) 0.0376(12) 0.0082(10) -0.0261(13) -0.0445(13)
O4 0.0297(9) 0.0623(13) 0.0357(10) -0.0289(10) 0.0057(8) -0.0101(9)
O5 0.0309(10) 0.0822(16) 0.0330(10) -0.0189(10) -0.0106(8) -0.0063(10)
O6 0.0366(10) 0.0366(10) 0.0482(11) -0.0258(9) 0.0078(8) -0.0085(8)
O7 0.0454(11) 0.0396(10) 0.0363(11) -0.0025(9) 0.0052(9) -0.0170(9)
O8 0.0389(12) 0.0892(18) 0.128(2) -0.0753(18) -0.0003(13) -0.0308(12)
O9 0.0219(8) 0.0406(10) 0.0398(10) -0.0205(8) 0.0054(7) -0.0098(7)
O10 0.0248(8) 0.0174(7) 0.0297(8) -0.0060(6) 0.0055(6) -0.0092(6)
O11 0.0262(10) 0.0968(18) 0.0791(16) -0.0700(15) 0.0134(10) -0.0115(11)
O12 0.0441(11) 0.0692(14) 0.0379(11) -0.0340(10) -0.0023(9) -0.0179(10)
O13 0.0664(14) 0.0210(9) 0.0445(11) -0.0144(8) 0.0129(10) -0.0132(9)
O14 0.0499(11) 0.0294(9) 0.0423(11) -0.0177(8) -0.0043(9) -0.0057(8)
O15 0.0264(9) 0.0392(10) 0.0429(11) -0.0048(8) 0.0095(8) -0.0148(8)
O16 0.0402(10) 0.0588(12) 0.0227(9) -0.0083(8) -0.0038(8) -0.0270(9)
C1 0.0150(9) 0.0207(10) 0.0203(10) -0.0093(8) 0.0011(8) -0.0053(8)
C2 0.0172(10) 0.0234(10) 0.0261(11) -0.0133(9) 0.0000(8) -0.0051(8)
C3 0.0171(10) 0.0371(13) 0.0326(12) -0.0173(10) -0.0038(9) -0.0064(9)
C4 0.0230(11) 0.0412(14) 0.0216(11) -0.0103(10) -0.0059(9) -0.0026(10)
C5 0.0250(11) 0.0304(12) 0.0220(11) -0.0015(9) -0.0003(9) -0.0055(9)
C6 0.0206(10) 0.0244(11) 0.0236(11) -0.0084(9) 0.0018(8) -0.0083(9)
C7 0.0162(9) 0.0187(10) 0.0205(10) -0.0087(8) 0.0012(8) -0.0064(8)
C8 0.0177(10) 0.0173(9) 0.0154(9) -0.0035(8) -0.0007(7) -0.0072(8)
C9 0.0187(10) 0.0193(10) 0.0184(10) -0.0053(8) 0.0003(8) -0.0089(8)
C10 0.0183(10) 0.0228(10) 0.0235(10) -0.0129(9) 0.0008(8) -0.0073(8)
C11 0.0230(11) 0.0299(12) 0.0254(11) -0.0129(9) 0.0029(9) -0.0118(9)
C12 0.0221(11) 0.0454(14) 0.0331(13) -0.0211(11) 0.0093(9) -0.0177(10)
C13 0.0164(11) 0.0480(15) 0.0427(14) -0.0273(12) 0.0019(10) -0.0069(10)
C14 0.0214(11) 0.0311(13) 0.0440(15) -0.0139(11) -0.0059(10) -0.0010(10)
C15 0.0205(11) 0.0242(11) 0.0383(13) -0.0120(10) 0.0009(9) -0.0063(9)
C16 0.0174(10) 0.0229(11) 0.0359(13) -0.0138(9) 0.0041(9) -0.0070(8)
C17 0.0189(11) 0.0292(12) 0.0496(15) -0.0207(11) 0.0054(10) -0.0078(9)
C18 0.0218(12) 0.0319(13) 0.071(2) -0.0187(14) 0.0189(13) -0.0108(10)
C19 0.0334(14) 0.0319(14) 0.0510(17) -0.0056(12) 0.0181(13) -0.0068(11)
C20 0.0365(14) 0.0374(14) 0.0364(14) -0.0074(12) 0.0038(11) -0.0044(12)
C21 0.0239(11) 0.0305(12) 0.0334(13) -0.0115(10) 0.0009(9) -0.0082(9)
C22 0.0190(10) 0.0245(11) 0.0332(12) -0.0157(9) -0.0009(9) -0.0076(9)
C23 0.0184(10) 0.0219(10) 0.0219(10) -0.0081(8) 0.0000(8) -0.0079(8)
C24 0.0172(10) 0.0185(10) 0.0181(10) -0.0053(8) -0.0023(8) -0.0058(8)
C25 0.0162(10) 0.0231(10) 0.0261(11) -0.0111(9) 0.0031(8) -0.0098(8)
C26 0.0225(11) 0.0252(11) 0.0312(12) -0.0106(9) 0.0016(9) -0.0073(9)
C27 0.0215(11) 0.0229(11) 0.0494(15) -0.0124(11) 0.0064(10) -0.0045(9)
C28 0.0287(12) 0.0340(13) 0.0535(16) -0.0304(12) 0.0160(11) -0.0118(10)
C29 0.0390(14) 0.0488(16) 0.0383(14) -0.0299(13) 0.0078(11) -0.0166(12)
C30 0.0275(12) 0.0324(12) 0.0305(12) -0.0149(10) -0.0002(10) -0.0074(10)
C31 0.0573(17) 0.0325(14) 0.0230(12) -0.0037(11) -0.0116(11) -0.0190(12)
C32 0.0218(11) 0.0370(13) 0.0267(12) -0.0125(10) -0.0033(9) -0.0094(10)
C33 0.0262(12) 0.0439(14) 0.0270(12) -0.0154(11) 0.0013(10) -0.0071(11)
C34 0.0260(11) 0.0231(11) 0.0349(13) -0.0112(10) -0.0021(10) -0.0113(9)
C35 0.0246(11) 0.0235(11) 0.0416(15) -0.0123(11) 0.0050(10) -0.0126(9)
C36 0.0282(13) 0.0400(14) 0.0643(19) -0.0344(14) 0.0026(12) -0.0120(11)
C37 0.0241(11) 0.0243(11) 0.0180(10) 0.0005(8) -0.0039(8) -0.0132(9)
C38 0.0260(12) 0.0370(13) 0.0187(11) 0.0007(9) -0.0019(9) -0.0185(10)
C39 0.0409(14) 0.0471(15) 0.0268(12) 0.0000(11) -0.0113(11) -0.0313(13)
C40 0.0543(16) 0.0341(13) 0.0227(12) -0.0038(10) -0.0067(11) -0.0280(12)
C41 0.0425(14) 0.0258(12) 0.0224(11) -0.0043(9) -0.0037(10) -0.0152(10)
C42 0.0276(11) 0.0242(11) 0.0236(11) -0.0044(9) -0.0039(9) -0.0120(9)
C43 0.0203(10) 0.0250(11) 0.0189(10) -0.0031(8) 0.0024(8) -0.0103(9)
C44 0.0206(10) 0.0199(10) 0.0195(10) -0.0088(8) 0.0024(8) -0.0088(8)
C45 0.0189(10) 0.0166(9) 0.0189(10) -0.0080(8) 0.0016(8) -0.0061(8)
C46 0.0190(10) 0.0196(10) 0.0186(10) -0.0047(8) 0.0002(8) -0.0101(8)
C47 0.0206(10) 0.0245(11) 0.0238(11) -0.0070(9) 0.0028(8) -0.0065(9)
C48 0.0201(11) 0.0266(12) 0.0325(13) -0.0028(10) -0.0041(9) -0.0043(9)
C49 0.0281(12) 0.0404(14) 0.0218(11) -0.0008(10) -0.0059(9) -0.0108(11)
C50 0.0305(12) 0.0375(13) 0.0202(11) -0.0097(10) -0.0002(9) -0.0101(10)
C51 0.0203(10) 0.0254(11) 0.0230(11) -0.0082(9) -0.0015(8) -0.0050(9)
C52 0.0189(10) 0.0207(10) 0.0163(10) -0.0047(8) -0.0009(8) -0.0069(8)
C53 0.0204(10) 0.0280(11) 0.0226(11) -0.0073(9) 0.0003(8) -0.0095(9)
C54 0.0200(11) 0.0394(13) 0.0323(13) -0.0133(11) 0.0072(9) -0.0097(10)
C55 0.0265(12) 0.0364(13) 0.0345(13) -0.0184(11) 0.0055(10) -0.0022(10)
C56 0.0363(13) 0.0227(11) 0.0322(13) -0.0119(10) 0.0026(10) -0.0058(10)
C57 0.0265(11) 0.0228(11) 0.0227(11) -0.0076(9) 0.0026(9) -0.0096(9)
C58 0.0176(10) 0.0202(10) 0.0166(10) -0.0041(8) -0.0009(8) -0.0087(8)
C59 0.0185(10) 0.0153(9) 0.0190(10) -0.0081(8) 0.0031(8) -0.0073(8)
C60 0.0193(10) 0.0161(9) 0.0194(10) -0.0082(8) 0.0014(8) -0.0065(8)
C61 0.0199(10) 0.0212(10) 0.0157(9) -0.0064(8) 0.0017(8) -0.0082(8)
C62 0.0271(11) 0.0199(10) 0.0227(11) -0.0066(8) -0.0002(9) -0.0088(9)
C63 0.0270(12) 0.0243(11) 0.0271(12) -0.0074(9) -0.0055(9) -0.0014(9)
C64 0.0193(11) 0.0342(12) 0.0279(12) -0.0118(10) -0.0032(9) -0.0058(9)
C65 0.0229(11) 0.0286(11) 0.0273(11) -0.0121(9) 0.0003(9) -0.0114(9)
C66 0.0207(10) 0.0199(10) 0.0222(10) -0.0069(8) -0.0006(8) -0.0066(8)
C67 0.0287(13) 0.0470(15) 0.0408(14) -0.0294(13) 0.0009(11) -0.0097(11)
C68 0.0255(12) 0.0361(13) 0.0310(13) -0.0194(10) 0.0053(10) -0.0107(10)
C69 0.0387(13) 0.0267(13) 0.0303(12) -0.0157(10) 0.0055(10) -0.0104(10)
C70 0.0257(11) 0.0258(11) 0.0209(11) -0.0032(9) -0.0027(9) -0.0099(9)
C71 0.0281(12) 0.0222(11) 0.0235(11) -0.0038(9) -0.0005(9) -0.0094(9)
C72 0.0282(12) 0.0316(12) 0.0229(12) -0.0081(9) 0.0057(9) -0.0187(10)
N1 0.0309(11) 0.0329(11) 0.0369(11) -0.0046(9) -0.0091(9) -0.0205(9)
N2 0.0247(11) 0.0667(17) 0.0610(16) -0.0254(13) 0.0001(11) -0.0249(11)
N3 0.0224(10) 0.0581(15) 0.0437(13) -0.0160(11) -0.0005(9) -0.0188(10)
N4 0.0287(11) 0.0303(11) 0.0462(13) -0.0143(10) 0.0167(9) -0.0184(9)

loop_
_atom_type_symbol
_atom_type_description
_atom_type_scat_dispersion_real
_atom_type_scat_dispersion_imag
_atom_type_scat_source
C C 0.0033 0.0016 'International Tables Vol C Tables 4.2.6.8 and 6.1.1.4'
H H 0.0000 0.0000 'International Tables Vol C Tables 4.2.6.8 and 6.1.1.4'
N N 0.0061 0.0033 'International Tables Vol C Tables 4.2.6.8 and 6.1.1.4'
O O 0.0106 0.0060 'International Tables Vol C Tables 4.2.6.8 and 6.1.1.4'
Ru Ru -1.2594 0.8363 'International Tables Vol C Tables 4.2.6.8 and 6.1.1.4'

loop_
_geom_angle_atom_site_label_1
_geom_angle_atom_site_label_2
_geom_angle_atom_site_label_3
_geom_angle
C32 Ru1 C33 89.91(10)
C32 Ru1 C31 93.74(11)
C33 Ru1 C31 89.24(11)
C32 Ru1 C24 153.68(9)
C33 Ru1 C24 112.58(9)
C31 Ru1 C24 99.79(9)
C32 Ru1 C8 118.85(8)
C33 Ru1 C8 150.65(9)
C31 Ru1 C8 94.19(9)
C24 Ru1 C8 38.13(7)
C32 Ru1 C23 134.13(9)
C33 Ru1 C23 92.45(9)
C31 Ru1 C23 132.07(10)
C24 Ru1 C23 36.83(7)
C8 Ru1 C23 63.97(7)
C32 Ru1 C9 89.13(9)
C33 Ru1 C9 152.77(10)
C31 Ru1 C9 117.98(9)
C24 Ru1 C9 64.60(7)
C8 Ru1 C9 35.94(7)
C23 Ru1 C9 69.27(7)
C32 Ru1 Ru2 88.03(7)
C33 Ru1 Ru2 105.39(8)
C31 Ru1 Ru2 165.28(8)
C24 Ru1 Ru2 73.35(5)
C8 Ru1 Ru2 72.29(5)
C23 Ru1 Ru2 47.35(5)
C9 Ru1 Ru2 47.38(5)
C35 Ru2 C34 98.45(10)
C35 Ru2 C36 96.48(12)
C34 Ru2 C36 91.37(10)
C35 Ru2 C23 99.75(9)
C34 Ru2 C23 160.86(9)
C36 Ru2 C23 92.45(9)
C35 Ru2 C9 94.55(9)
C34 Ru2 C9 94.62(9)
C36 Ru2 C9 166.54(10)
C23 Ru2 C9 78.07(8)
C35 Ru2 Ru1 140.95(7)
C34 Ru2 Ru1 107.64(7)
C36 Ru2 Ru1 111.09(9)
C23 Ru2 Ru1 53.64(6)
C9 Ru2 Ru1 55.57(6)
C68 Ru3 C67 89.91(10)
C68 Ru3 C69 97.27(10)
C67 Ru3 C69 92.56(11)
C68 Ru3 C45 151.44(9)
C67 Ru3 C45 114.92(9)
C69 Ru3 C45 95.53(9)
C68 Ru3 C59 115.42(9)
C67 Ru3 C59 152.73(9)
C69 Ru3 C59 93.92(9)
C45 Ru3 C59 38.05(7)
C68 Ru3 C44 136.76(9)
C67 Ru3 C44 90.90(9)
C69 Ru3 C44 125.86(9)
C45 Ru3 C44 36.64(7)
C59 Ru3 C44 64.03(7)
C68 Ru3 C60 87.10(9)
C67 Ru3 C60 146.71(10)
C69 Ru3 C60 120.71(9)
C45 Ru3 C60 64.44(7)
C59 Ru3 C60 35.88(7)
C44 Ru3 C60 69.54(7)
C68 Ru3 Ru4 89.52(7)
C67 Ru3 Ru4 99.13(9)
C69 Ru3 Ru4 166.50(7)
C45 Ru3 Ru4 73.46(5)
C59 Ru3 Ru4 72.60(5)
C44 Ru3 Ru4 47.75(5)
C60 Ru3 Ru4 47.74(5)
C70 Ru4 C72 95.97(10)
C70 Ru4 C71 95.15(10)
C72 Ru4 C71 92.56(9)
C70 Ru4 C44 99.86(9)
C72 Ru4 C44 162.83(9)
C71 Ru4 C44 92.61(9)
C70 Ru4 C60 99.75(9)
C72 Ru4 C60 92.69(8)
C71 Ru4 C60 163.59(9)
C44 Ru4 C60 78.16(8)
C70 Ru4 Ru3 144.85(7)
C72 Ru4 Ru3 108.84(7)
C71 Ru4 Ru3 107.83(7)
C44 Ru4 Ru3 54.00(6)
C60 Ru4 Ru3 55.78(5)
C6 C1 C2 119.12(19)
C6 C1 C7 120.38(18)
C2 C1 C7 120.50(19)
N1 C2 C3 119.3(2)
N1 C2 C1 123.2(2)
C3 C2 C1 117.5(2)
C4 C3 C2 121.8(2)
C4 C3 H3 119.1
C2 C3 H3 119.1
C3 C4 C5 120.9(2)
C3 C4 H4 119.5
C5 C4 H4 119.5
C6 C5 C4 118.6(2)
C6 C5 H5 120.7
C4 C5 H5 120.7
C5 C6 C1 122.1(2)
C5 C6 H6 119.0
C1 C6 H6 119.0
O1 C7 C1 123.23(19)
O1 C7 C8 119.15(18)
C1 C7 C8 117.62(17)
C9 C8 C24 116.03(17)
C9 C8 C7 123.64(18)
C24 C8 C7 120.32(18)
C9 C8 Ru1 75.44(12)
C24 C8 Ru1 70.42(11)
C7 C8 Ru1 123.18(13)
C8 C9 C10 117.33(17)
C8 C9 Ru2 115.52(14)
C10 C9 Ru2 126.84(15)
C8 C9 Ru1 68.62(11)
C10 C9 Ru1 128.14(14)
Ru2 C9 Ru1 77.05(6)
C15 C10 C11 118.3(2)
C15 C10 C9 118.47(19)
C11 C10 C9 123.08(19)
C12 C11 C10 120.4(2)
C12 C11 H11 119.8
C10 C11 H11 119.8
C13 C12 C11 120.7(2)
C13 C12 H12 119.7
C11 C12 H12 119.7
C14 C13 C12 119.7(2)
C14 C13 H13 120.2
C12 C13 H13 120.2
C13 C14 C15 120.2(2)
C13 C14 H14 119.9
C15 C14 H14 119.9
C10 C15 C14 120.7(2)
C10 C15 H15 119.6
C14 C15 H15 119.6
C21 C16 C17 118.7(2)
C21 C16 C22 120.8(2)
C17 C16 C22 120.4(2)
N2 C17 C18 120.3(2)
N2 C17 C16 122.3(2)
C18 C17 C16 117.4(2)
C19 C18 C17 122.2(2)
C19 C18 H18 118.9
C17 C18 H18 118.9
C18 C19 C20 120.6(3)
C18 C19 H19 119.7
C20 C19 H19 119.7
C21 C20 C19 118.3(3)
C21 C20 H20 120.9
C19 C20 H20 120.9
C20 C21 C16 122.6(2)
C20 C21 H21 118.7
C16 C21 H21 118.7
O2 C22 C16 122.3(2)
O2 C22 C23 120.5(2)
C16 C22 C23 116.89(19)
C24 C23 C22 120.71(18)
C24 C23 Ru2 118.23(15)
C22 C23 Ru2 120.95(14)
C24 C23 Ru1 70.42(12)
C22 C23 Ru1 124.10(15)
Ru2 C23 Ru1 79.02(7)
C23 C24 C8 111.87(18)
C23 C24 C25 125.01(18)
C8 C24 C25 122.82(18)
C23 C24 Ru1 72.76(12)
C8 C24 Ru1 71.44(11)
C25 C24 Ru1 128.29(14)
C26 C25 C30 119.0(2)
C26 C25 C24 122.6(2)
C30 C25 C24 118.42(19)
C25 C26 C27 120.2(2)
C25 C26 H26 119.9
C27 C26 H26 119.9
C28 C27 C26 120.2(2)
C28 C27 H27 119.9
C26 C27 H27 119.9
C27 C28 C29 120.2(2)
C27 C28 H28 119.9
C29 C28 H28 119.9
C28 C29 C30 119.8(2)
C28 C29 H29 120.1
C30 C29 H29 120.1
C25 C30 C29 120.6(2)
C25 C30 H30 119.7
C29 C30 H30 119.7
O3 C31 Ru1 173.5(2)
O4 C32 Ru1 178.0(2)
O5 C33 Ru1 174.7(2)
O6 C34 Ru2 178.0(2)
O7 C35 Ru2 173.3(2)
O8 C36 Ru2 177.8(3)
C42 C37 C38 118.5(2)
C42 C37 C43 120.74(19)
C38 C37 C43 120.8(2)
N3 C38 C39 119.9(2)
N3 C38 C37 122.4(2)
C39 C38 C37 117.7(2)
C40 C39 C38 121.7(2)
C40 C39 H39 119.1
C38 C39 H39 119.1
C39 C40 C41 120.9(2)
C39 C40 H40 119.5
C41 C40 H40 119.5
C42 C41 C40 118.5(2)
C42 C41 H41 120.8
C40 C41 H41 120.8
C41 C42 C37 122.7(2)
C41 C42 H42 118.7
C37 C42 H42 118.7
O9 C43 C37 122.8(2)
O9 C43 C44 120.2(2)
C37 C43 C44 116.91(19)
C45 C44 C43 118.93(18)
C45 C44 Ru4 117.72(15)
C43 C44 Ru4 123.19(14)
C45 C44 Ru3 70.64(11)
C43 C44 Ru3 124.77(14)
Ru4 C44 Ru3 78.25(7)
C44 C45 C59 112.67(18)
C44 C45 C46 123.82(18)
C59 C45 C46 123.32(18)
C44 C45 Ru3 72.72(12)
C59 C45 Ru3 71.75(11)
C46 C45 Ru3 127.40(14)
C51 C46 C47 119.2(2)
C51 C46 C45 118.97(19)
C47 C46 C45 121.60(19)
C48 C47 C46 120.3(2)
C48 C47 H47 119.8
C46 C47 H47 119.8
C49 C48 C47 119.9(2)
C49 C48 H48 120.0
C47 C48 H48 120.0
C48 C49 C50 120.0(2)
C48 C49 H49 120.0
C50 C49 H49 120.0
C51 C50 C49 120.0(2)
C51 C50 H50 120.0
C49 C50 H50 120.0
C50 C51 C46 120.4(2)
C50 C51 H51 119.8
C46 C51 H51 119.8
C57 C52 C53 118.6(2)
C57 C52 C58 120.94(19)
C53 C52 C58 120.50(19)
N4 C53 C54 119.1(2)
N4 C53 C52 122.7(2)
C54 C53 C52 118.2(2)
C55 C54 C53 121.3(2)
C55 C54 H54 119.4
C53 C54 H54 119.4
C54 C55 C56 120.7(2)
C54 C55 H55 119.6
C56 C55 H55 119.6
C57 C56 C55 119.1(2)
C57 C56 H56 120.5
C55 C56 H56 120.5
C56 C57 C52 122.1(2)
C56 C57 H57 118.9
C52 C57 H57 118.9
O10 C58 C52 123.58(19)
O10 C58 C59 119.14(18)
C52 C58 C59 117.26(17)
C60 C59 C45 115.53(18)
C60 C59 C58 124.59(18)
C45 C59 C58 119.85(17)
C60 C59 Ru3 74.84(12)
C45 C59 Ru3 70.20(11)
C58 C59 Ru3 125.51(13)
C59 C60 C61 117.50(17)
C59 C60 Ru4 115.65(14)
C61 C60 Ru4 126.83(14)
C59 C60 Ru3 69.28(11)
C61 C60 Ru3 124.01(13)
Ru4 C60 Ru3 76.48(6)
C62 C61 C66 117.9(2)
C62 C61 C60 119.62(19)
C66 C61 C60 122.43(18)
C63 C62 C61 120.8(2)
C63 C62 H62 119.6
C61 C62 H62 119.6
C64 C63 C62 120.6(2)
C64 C63 H63 119.7
C62 C63 H63 119.7
C65 C64 C63 119.1(2)
C65 C64 H64 120.5
C63 C64 H64 120.5
C64 C65 C66 120.9(2)
C64 C65 H65 119.5
C66 C65 H65 119.5
C65 C66 C61 120.6(2)
C65 C66 H66 119.7
C61 C66 H66 119.7
O11 C67 Ru3 175.8(2)
O12 C68 Ru3 177.8(2)
O13 C69 Ru3 175.9(2)
O14 C70 Ru4 176.4(2)
O15 C71 Ru4 179.3(2)
O16 C72 Ru4 179.6(3)
C2 N1 H1A 120.0
C2 N1 H1B 120.0
H1A N1 H1B 120.0
C17 N2 H2A 120.0
C17 N2 H2B 120.0
H2A N2 H2B 120.0
C38 N3 H3A 120.0
C38 N3 H3B 120.0
H3A N3 H3B 120.0
C53 N4 H4A 120.0
C53 N4 H4B 120.0
H4A N4 H4B 120.0

loop_
_geom_bond_atom_site_label_1
_geom_bond_atom_site_label_2
_geom_bond_distance
Ru1 C32 1.911(2)
Ru1 C33 1.928(2)
Ru1 C31 1.944(3)
Ru1 C24 2.229(2)
Ru1 C8 2.2425(19)
Ru1 C23 2.259(2)
Ru1 C9 2.331(2)
Ru1 Ru2 2.7542(3)
Ru2 C35 1.895(3)
Ru2 C34 1.949(2)
Ru2 C36 1.957(2)
Ru2 C23 2.063(2)
Ru2 C9 2.080(2)
Ru3 C68 1.917(2)
Ru3 C67 1.927(3)
Ru3 C69 1.951(2)
Ru3 C45 2.235(2)
Ru3 C59 2.256(2)
Ru3 C44 2.262(2)
Ru3 C60 2.328(2)
Ru3 Ru4 2.7376(3)
Ru4 C70 1.897(2)
Ru4 C72 1.946(2)
Ru4 C71 1.959(2)
Ru4 C44 2.070(2)
Ru4 C60 2.084(2)
O1 C7 1.223(3)
O2 C22 1.225(3)
O3 C31 1.122(3)
O4 C32 1.134(3)
O5 C33 1.130(3)
O6 C34 1.135(3)
O7 C35 1.141(3)
O8 C36 1.130(3)
O9 C43 1.225(3)
O10 C58 1.225(3)
O11 C67 1.129(3)
O12 C68 1.132(3)
O13 C69 1.118(3)
O14 C70 1.134(3)
O15 C71 1.132(3)
O16 C72 1.132(3)
C1 C6 1.408(3)
C1 C2 1.423(3)
C1 C7 1.463(3)
C2 N1 1.348(3)
C2 C3 1.410(3)
C3 C4 1.368(4)
C3 H3 0.9300
C4 C5 1.399(4)
C4 H4 0.9300
C5 C6 1.372(3)
C5 H5 0.9300
C6 H6 0.9300
C7 C8 1.521(3)
C8 C9 1.414(3)
C8 C24 1.461(3)
C9 C10 1.494(3)
C10 C15 1.394(3)
C10 C11 1.398(3)
C11 C12 1.391(3)
C11 H11 0.9300
C12 C13 1.381(4)
C12 H12 0.9300
C13 C14 1.378(4)
C13 H13 0.9300
C14 C15 1.399(3)
C14 H14 0.9300
C15 H15 0.9300
C16 C21 1.397(3)
C16 C17 1.424(3)
C16 C22 1.473(3)
C17 N2 1.351(4)
C17 C18 1.408(4)
C18 C19 1.362(5)
C18 H18 0.9300
C19 C20 1.398(4)
C19 H19 0.9300
C20 C21 1.377(4)
C20 H20 0.9300
C21 H21 0.9300
C22 C23 1.505(3)
C23 C24 1.418(3)
C24 C25 1.493(3)
C25 C26 1.389(3)
C25 C30 1.392(3)
C26 C27 1.397(3)
C26 H26 0.9300
C27 C28 1.376(4)
C27 H27 0.9300
C28 C29 1.380(4)
C28 H28 0.9300
C29 C30 1.394(3)
C29 H29 0.9300
C30 H30 0.9300
C37 C42 1.404(3)
C37 C38 1.423(3)
C37 C43 1.475(3)
C38 N3 1.353(3)
C38 C39 1.417(4)
C39 C40 1.366(4)
C39 H39 0.9300
C40 C41 1.391(4)
C40 H40 0.9300
C41 C42 1.377(3)
C41 H41 0.9300
C42 H42 0.9300
C43 C44 1.504(3)
C44 C45 1.414(3)
C45 C59 1.464(3)
C45 C46 1.492(3)
C46 C51 1.391(3)
C46 C47 1.398(3)
C47 C48 1.389(3)
C47 H47 0.9300
C48 C49 1.386(4)
C48 H48 0.9300
C49 C50 1.392(4)
C49 H49 0.9300
C50 C51 1.386(3)
C50 H50 0.9300
C51 H51 0.9300
C52 C57 1.405(3)
C52 C53 1.424(3)
C52 C58 1.466(3)
C53 N4 1.348(3)
C53 C54 1.413(3)
C54 C55 1.372(4)
C54 H54 0.9300
C55 C56 1.393(4)
C55 H55 0.9300
C56 C57 1.374(3)
C56 H56 0.9300
C57 H57 0.9300
C58 C59 1.519(3)
C59 C60 1.414(3)
C60 C61 1.495(3)
C61 C62 1.396(3)
C61 C66 1.404(3)
C62 C63 1.391(3)
C62 H62 0.9300
C63 C64 1.384(3)
C63 H63 0.9300
C64 C65 1.382(3)
C64 H64 0.9300
C65 C66 1.385(3)
C65 H65 0.9300
C66 H66 0.9300
N1 H1A 0.8600
N1 H1B 0.8600
N2 H2A 0.8600
N2 H2B 0.8600
N3 H3A 0.8600
N3 H3B 0.8600
N4 H4A 0.8600
N4 H4B 0.8600
